data_7118425
loop_
_publ_author_name
'Bai, Linyi'
'Tu, Binbin'
'Qi, Yi'
'Gao, Qiang'
'Liu, Dong'
'Liu, Zhizhou'
'Zhao, Lingzhi'
'Li, Qiaowei'
'Zhao, Yanli'

_publ_section_title
;
 Enhanced performance in gas adsorption and Li ion batteries by docking
 Li(+) in a crown ether-based metal-organic framework.
;
_journal_issue 14
_journal_name_full 'Chemical communications (Cambridge, England)'
_journal_page_first 3003
_journal_page_last 3006
_journal_paper_doi 10.1039/c5cc09935h
_journal_volume 52
_journal_year 2016
_chemical_formula_sum 'C24 O25 Zn4'
_chemical_formula_weight 949.72
_chemical_name_systematic
; 
 ? 
;
_space_group_IT_number 166
_symmetry_cell_setting trigonal
_symmetry_space_group_name_Hall '-R 3 2"'
_symmetry_space_group_name_H-M 'R -3 m :H'
_atom_sites_solution_primary direct
_atom_sites_solution_secondary difmap
_audit_creation_method SHELXL-97
_audit_update_record
;
2015-12-02 deposited with the CCDC.
2016-01-12 downloaded from the CCDC.
;
_cell_angle_alpha 90.00
_cell_angle_beta 90.00
_cell_angle_gamma 120.00
_cell_formula_units_Z 3
_cell_length_a 18.2657(8)
_cell_length_b 18.2657(8)
_cell_length_c 22.3708(15)
_cell_measurement_reflns_used 516
_cell_measurement_temperature 173(2)
_cell_measurement_theta_max 25.48
_cell_measurement_theta_min 2.59
_cell_volume 6463.8(6)
_computing_cell_refinement 'Bruker SMART'
_computing_data_collection 'Bruker SMART'
_computing_data_reduction 'Bruker SAINT'
_computing_molecular_graphics 'Bruker SHELXTL'
_computing_publication_material 'Bruker SHELXTL'
_computing_structure_refinement 'SHELXL-97 (Sheldrick, 2008)'
_computing_structure_solution 'SHELXS-97 (Sheldrick, 2008)'
_diffrn_ambient_temperature 173(2)
_diffrn_measured_fraction_theta_full 0.997
_diffrn_measured_fraction_theta_max 0.997
_diffrn_measurement_device_type 'CCD area detector'
_diffrn_measurement_method 'phi and omega scans'
_diffrn_radiation_monochromator graphite
_diffrn_radiation_source 'fine-focus sealed tube'
_diffrn_radiation_type MoK\a
_diffrn_radiation_wavelength 0.71073
_diffrn_reflns_av_R_equivalents 0.1160
_diffrn_reflns_av_sigmaI/netI 0.0737
_diffrn_reflns_limit_h_max 19
_diffrn_reflns_limit_h_min -23
_diffrn_reflns_limit_k_max 23
_diffrn_reflns_limit_k_min -23
_diffrn_reflns_limit_l_max 28
_diffrn_reflns_limit_l_min -26
_diffrn_reflns_number 15406
_diffrn_reflns_theta_full 27.47
_diffrn_reflns_theta_max 27.47
_diffrn_reflns_theta_min 2.23
_exptl_absorpt_coefficient_mu 1.138
_exptl_absorpt_correction_type none
_exptl_crystal_colour colorless
_exptl_crystal_density_diffrn 0.732
_exptl_crystal_density_method 'not measured'
_exptl_crystal_description cubic
_exptl_crystal_F_000 1392
_exptl_crystal_size_max 0.3
_exptl_crystal_size_mid 0.3
_exptl_crystal_size_min 0.3
_platon_squeeze_details
;
;
_refine_diff_density_max 0.462
_refine_diff_density_min -0.428
_refine_diff_density_rms 0.060
_refine_ls_extinction_method none
_refine_ls_goodness_of_fit_ref 1.035
_refine_ls_hydrogen_treatment constr
_refine_ls_matrix_type full
_refine_ls_number_parameters 81
_refine_ls_number_reflns 1811
_refine_ls_number_restraints 0
_refine_ls_restrained_S_all 1.035
_refine_ls_R_factor_all 0.1470
_refine_ls_R_factor_gt 0.0802
_refine_ls_shift/su_max 0.000
_refine_ls_shift/su_mean 0.000
_refine_ls_structure_factor_coef Fsqd
_refine_ls_weighting_details 'calc w=1/[\s^2^(Fo^2^)+(0.0320P)^2^+36.4392P] where P=(Fo^2^+2Fc^2^)/3'
_refine_ls_weighting_scheme calc
_refine_ls_wR_factor_gt 0.1782
_refine_ls_wR_factor_ref 0.1969
_reflns_number_gt 952
_reflns_number_total 1811
_reflns_threshold_expression >2sigma(I)
_cod_data_source_file c5cc09935h2.cif
_cod_data_source_block zn-mof-crown
_cod_depositor_comments
;
The following automatic conversions were performed:

'_symmetry_cell_setting' value 'Trigonal' changed to 'trigonal'
according to
/usr/data/users/saulius/crontab/automatic-downloads/rss-feeds/RSC/lib/dictionaries/cif_core.dic
dictionary named 'cif_core.dic' version 2.4.2 from 2011-04-26.

Automatic conversion script
Id: cif_fix_values 4268 2015-11-12 08:31:59Z antanas 

 Adding full bibliography for 7118425.cif.
;
_cod_original_sg_symbol_H-M R-3m
_cod_database_code 7118425
_audit_block_doi 10.5517/cc1k1tq4

loop_
_symmetry_equiv_pos_as_xyz
'x, y, z'
'-y, x-y, z'
'-x+y, -x, z'
'y, x, -z'
'x-y, -y, -z'
'-x, -x+y, -z'
'x+2/3, y+1/3, z+1/3'
'-y+2/3, x-y+1/3, z+1/3'
'-x+y+2/3, -x+1/3, z+1/3'
'y+2/3, x+1/3, -z+1/3'
'x-y+2/3, -y+1/3, -z+1/3'
'-x+2/3, -x+y+1/3, -z+1/3'
'x+1/3, y+2/3, z+2/3'
'-y+1/3, x-y+2/3, z+2/3'
'-x+y+1/3, -x+2/3, z+2/3'
'y+1/3, x+2/3, -z+2/3'
'x-y+1/3, -y+2/3, -z+2/3'
'-x+1/3, -x+y+2/3, -z+2/3'
'-x, -y, -z'
'y, -x+y, -z'
'x-y, x, -z'
'-y, -x, z'
'-x+y, y, z'
'x, x-y, z'
'-x+2/3, -y+1/3, -z+1/3'
'y+2/3, -x+y+1/3, -z+1/3'
'x-y+2/3, x+1/3, -z+1/3'
'-y+2/3, -x+1/3, z+1/3'
'-x+y+2/3, y+1/3, z+1/3'
'x+2/3, x-y+1/3, z+1/3'
'-x+1/3, -y+2/3, -z+2/3'
'y+1/3, -x+y+2/3, -z+2/3'
'x-y+1/3, x+2/3, -z+2/3'
'-y+1/3, -x+2/3, z+2/3'
'-x+y+1/3, y+2/3, z+2/3'
'x+1/3, x-y+2/3, z+2/3'

loop_
_atom_site_label
_atom_site_type_symbol
_atom_site_fract_x
_atom_site_fract_y
_atom_site_fract_z
_atom_site_U_iso_or_equiv
_atom_site_adp_type
_atom_site_occupancy
_atom_site_symmetry_multiplicity
_atom_site_calc_flag
_atom_site_refinement_flags
Zn1 Zn 0.3333 0.6667 0.07962(10) 0.0558(7) Uani 0.50 6 d SP
Zn2 Zn 0.44924(8) 0.72462(4) 0.13770(6) 0.0563(5) Uani 0.50 2 d SP
O1 O 0.3333 0.6667 0.1667 0.0311(17) Uani 1 12 d S
O3 O 0.4312(3) 0.8625(6) 0.1295(5) 0.087(3) Uani 0.50 2 d SP
O2 O 0.4713(4) 0.8220(4) 0.0889(3) 0.088(2) Uani 0.50 1 d P
O4 O 0.3910(3) 0.7820(6) 0.0492(4) 0.088(3) Uani 0.50 2 d SP
C2 C 0.4640(5) 0.9280(10) 0.0385(5) 0.095(3) Uani 1 2 d S
C1 C 0.4259(2) 0.8518(5) 0.0736(4) 0.086(2) Uani 1 2 d S
C3 C 0.5373(13) 0.9925(15) 0.0469(10) 0.153(8) Uani 0.50 1 d P
C4 C 0.505(2) 0.9337(13) -0.0010(16) 0.192(14) Uani 0.50 1 d P
O5 O 0.5891(19) 0.9972(14) 0.093(2) 0.53(2) Uani 0.50 1 d P
O6 O 0.5211(19) 0.888(2) -0.0270(11) 0.54(3) Uani 0.50 1 d P

loop_
_atom_site_aniso_label
_atom_site_aniso_U_11
_atom_site_aniso_U_22
_atom_site_aniso_U_33
_atom_site_aniso_U_23
_atom_site_aniso_U_13
_atom_site_aniso_U_12
Zn1 0.0606(10) 0.0606(10) 0.0463(14) 0.000 0.000 0.0303(5)
Zn2 0.0493(8) 0.0590(7) 0.0575(8) 0.0019(3) 0.0037(7) 0.0247(4)
O1 0.031(2) 0.031(2) 0.030(4) 0.000 0.000 0.0157(12)
O3 0.099(6) 0.056(6) 0.092(8) 0.033(5) 0.016(3) 0.028(3)
O2 0.101(6) 0.063(4) 0.089(5) 0.044(4) 0.015(4) 0.032(4)
O4 0.110(6) 0.055(6) 0.081(7) 0.026(5) 0.013(3) 0.028(3)
C2 0.098(6) 0.096(9) 0.091(7) 0.029(6) 0.014(3) 0.048(5)
C1 0.105(5) 0.056(5) 0.080(6) 0.040(4) 0.020(2) 0.028(2)
C3 0.133(16) 0.128(14) 0.147(15) 0.071(13) -0.041(11) 0.027(13)
C4 0.23(3) 0.081(12) 0.30(4) -0.02(2) -0.03(3) 0.106(16)
O5 0.43(4) 0.179(18) 0.81(7) 0.17(3) 0.30(4) 0.03(2)
O6 0.38(3) 0.61(5) 0.25(2) 0.28(3) 0.08(2) -0.05(3)

loop_
_atom_type_symbol
_atom_type_description
_atom_type_scat_dispersion_real
_atom_type_scat_dispersion_imag
_atom_type_scat_source
C C 0.0033 0.0016 'International Tables Vol C Tables 4.2.6.8 and 6.1.1.4'
O O 0.0106 0.0060 'International Tables Vol C Tables 4.2.6.8 and 6.1.1.4'
Zn Zn 0.2839 1.4301 'International Tables Vol C Tables 4.2.6.8 and 6.1.1.4'

loop_
_geom_angle_atom_site_label_1
_geom_angle_atom_site_label_2
_geom_angle_atom_site_label_3
_geom_angle
_geom_angle_site_symmetry_1
_geom_angle_site_symmetry_3
O1 Zn1 O4 110.4(3) . 2_665
O1 Zn1 O4 110.4(3) . .
O4 Zn1 O4 108.5(3) 2_665 .
O1 Zn1 O4 110.4(3) . 3_565
O4 Zn1 O4 108.5(3) 2_665 3_565
O4 Zn1 O4 108.5(3) . 3_565
O1 Zn1 Zn2 54.68(6) . 2_665
O4 Zn1 Zn2 79.6(2) 2_665 2_665
O4 Zn1 Zn2 79.6(2) . 2_665
O4 Zn1 Zn2 165.1(3) 3_565 2_665
O1 Zn1 Zn2 54.68(6) . .
O4 Zn1 Zn2 165.1(3) 2_665 .
O4 Zn1 Zn2 79.6(2) . .
O4 Zn1 Zn2 79.6(2) 3_565 .
Zn2 Zn1 Zn2 89.92(9) 2_665 .
O1 Zn1 Zn2 54.68(6) . 3_565
O4 Zn1 Zn2 79.6(2) 2_665 3_565
O4 Zn1 Zn2 165.1(3) . 3_565
O4 Zn1 Zn2 79.6(2) 3_565 3_565
Zn2 Zn1 Zn2 89.92(9) 2_665 3_565
Zn2 Zn1 Zn2 89.92(9) . 3_565
O1 Zn2 O3 111.0(3) . 26_455
O1 Zn2 O2 110.8(2) . 24_565
O3 Zn2 O2 108.0(3) 26_455 24_565
O1 Zn2 O2 110.8(2) . .
O3 Zn2 O2 108.0(3) 26_455 .
O2 Zn2 O2 108.0(5) 24_565 .
O1 Zn2 Zn2 54.74(2) . 26_455
O3 Zn2 Zn2 80.0(2) 26_455 26_455
O2 Zn2 Zn2 79.9(2) 24_565 26_455
O2 Zn2 Zn2 165.6(2) . 26_455
O1 Zn2 Zn2 54.74(2) . 27
O3 Zn2 Zn2 80.0(2) 26_455 27
O2 Zn2 Zn2 165.6(2) 24_565 27
O2 Zn2 Zn2 79.9(2) . 27
Zn2 Zn2 Zn2 90.01(9) 26_455 27
O1 Zn2 Zn1 54.79(6) . .
O3 Zn2 Zn1 165.8(3) 26_455 .
O2 Zn2 Zn1 79.8(2) 24_565 .
O2 Zn2 Zn1 79.8(2) . .
Zn2 Zn2 Zn1 90.04(5) 26_455 .
Zn2 Zn2 Zn1 90.04(5) 27 .
Zn2 O1 Zn2 180.0 26_455 2_665
Zn2 O1 Zn2 70.53(4) 26_455 3_565
Zn2 O1 Zn2 109.48(4) 2_665 3_565
Zn2 O1 Zn2 70.53(4) 26_455 .
Zn2 O1 Zn2 109.48(4) 2_665 .
Zn2 O1 Zn2 109.48(4) 3_565 .
Zn2 O1 Zn2 109.48(4) 26_455 27
Zn2 O1 Zn2 70.52(4) 2_665 27
Zn2 O1 Zn2 180.0 3_565 27
Zn2 O1 Zn2 70.53(4) . 27
Zn2 O1 Zn2 109.48(4) 26_455 25_565
Zn2 O1 Zn2 70.52(4) 2_665 25_565
Zn2 O1 Zn2 70.53(4) 3_565 25_565
Zn2 O1 Zn2 180.0 . 25_565
Zn2 O1 Zn2 109.47(4) 27 25_565
Zn2 O1 Zn1 109.47(4) 26_455 .
Zn2 O1 Zn1 70.53(4) 2_665 .
Zn2 O1 Zn1 70.53(4) 3_565 .
Zn2 O1 Zn1 70.53(4) . .
Zn2 O1 Zn1 109.47(4) 27 .
Zn2 O1 Zn1 109.47(4) 25_565 .
Zn2 O1 Zn1 70.53(4) 26_455 25_565
Zn2 O1 Zn1 109.46(4) 2_665 25_565
Zn2 O1 Zn1 109.47(4) 3_565 25_565
Zn2 O1 Zn1 109.47(4) . 25_565
Zn2 O1 Zn1 70.53(4) 27 25_565
Zn2 O1 Zn1 70.53(4) 25_565 25_565
Zn1 O1 Zn1 180.0 . 25_565
C1 O3 O2 51.0(4) . 23
C1 O3 O2 51.0(4) . .
O2 O3 O2 89.6(8) 23 .
C1 O3 Zn2 131.9(7) . 27
O2 O3 Zn2 100.1(4) 23 27
O2 O3 Zn2 100.1(4) . 27
C1 O2 O4 50.9(6) . .
C1 O2 O3 51.8(6) . .
O4 O2 O3 89.9(6) . .
C1 O2 Zn2 132.3(5) . .
O4 O2 Zn2 100.1(5) . .
O3 O2 Zn2 100.0(5) . .
C1 O4 O2 51.7(4) . 23
C1 O4 O2 51.7(4) . .
O2 O4 O2 90.5(8) 23 .
C1 O4 Zn1 133.2(7) . .
O2 O4 Zn1 100.5(5) 23 .
O2 O4 Zn1 100.5(5) . .
C4 C2 C4 77(3) 23 .
C4 C2 C3 71.9(18) 23 23
C4 C2 C3 114.5(16) . 23
C4 C2 C3 114.5(16) 23 .
C4 C2 C3 71.9(18) . .
C3 C2 C3 72(3) 23 .
C4 C2 C1 119.5(17) 23 .
C4 C2 C1 119.5(17) . .
C3 C2 C1 126.0(10) 23 .
C3 C2 C1 126.0(10) . .
O4 C1 O2 77.5(6) . 23
O4 C1 O2 77.5(6) . .
O2 C1 O2 124.2(8) 23 .
O4 C1 O3 124.0(8) . .
O2 C1 O3 77.2(6) 23 .
O2 C1 O3 77.2(6) . .
O4 C1 C2 120.6(11) . .
O2 C1 C2 117.8(4) 23 .
O2 C1 C2 117.8(4) . .
O3 C1 C2 115.5(11) . .
C2 C3 O5 122.5(18) . .
C2 C3 C4 49.2(16) . .
O5 C3 C4 129(3) . .
C2 C3 C3 54.1(14) . 23
O5 C3 C3 131(2) . 23
C4 C3 C3 88.1(16) . 23
C2 C3 C4 118.9(15) . 5_675
O5 C3 C4 118(2) . 5_675
C4 C3 C4 89.6(16) . 5_675
C3 C3 C4 88.2(15) 23 5_675
C2 C3 C4 30.5(11) . 23
O5 C3 C4 153(2) . 23
C4 C3 C4 44(2) . 23
C3 C3 C4 44.4(11) 23 23
C4 C3 C4 88.5(10) 5_675 23
C2 C4 O6 136(3) . .
C2 C4 C4 51.7(17) . 23
O6 C4 C4 127(3) . 23
C2 C4 C3 58.9(18) . .
O6 C4 C3 140(4) . .
C4 C4 C3 91.9(16) 23 .
C2 C4 C3 126.4(17) . 5_675
O6 C4 C3 96(3) . 5_675
C4 C4 C3 91.8(15) 23 5_675
C3 C4 C3 90.3(18) . 5_675
C2 C4 C3 35.0(11) . 23
O6 C4 C3 169(3) . 23
C4 C4 C3 44.4(11) 23 23
C3 C4 C3 47.6(19) . 23
C3 C4 C3 91.5(10) 5_675 23

loop_
_geom_bond_atom_site_label_1
_geom_bond_atom_site_label_2
_geom_bond_distance
_geom_bond_site_symmetry_2
Zn1 O1 1.947(2) .
Zn1 O4 1.948(9) 2_665
Zn1 O4 1.948(9) .
Zn1 O4 1.948(9) 3_565
Zn1 Zn2 2.2471(19) 2_665
Zn1 Zn2 2.247(2) .
Zn1 Zn2 2.247(2) 3_565
Zn2 O1 1.9446(13) .
Zn2 O3 1.946(9) 26_455
Zn2 O2 1.950(6) 24_565
Zn2 O2 1.950(6) .
Zn2 Zn2 2.2453(19) 26_455
Zn2 Zn2 2.2454(19) 27
O1 Zn2 1.9446(13) 26_455
O1 Zn2 1.9446(13) 2_665
O1 Zn2 1.9446(13) 3_565
O1 Zn2 1.9447(13) 27
O1 Zn2 1.9447(13) 25_565
O1 Zn1 1.947(2) 25_565
O3 C1 1.261(12) .
O3 O2 1.564(10) 23
O3 O2 1.564(10) .
O3 Zn2 1.946(9) 27
O2 C1 1.246(7) .
O2 O4 1.551(10) .
O4 C1 1.232(11) .
O4 O2 1.551(10) 23
C2 C4 1.13(3) 23
C2 C4 1.13(3) .
C2 C3 1.28(2) 23
C2 C3 1.28(2) .
C2 C1 1.438(13) .
C1 O2 1.246(7) 23
C3 O5 1.38(5) .
C3 C4 1.42(3) .
C3 C3 1.50(5) 23
C3 C4 1.56(3) 5_675
C3 C4 2.03(2) 23
C4 O6 1.16(5) .
C4 C4 1.40(6) 23
C4 C3 1.56(3) 5_675
C4 C3 2.03(2) 23

loop_
_platon_squeeze_void_nr
_platon_squeeze_void_average_x
_platon_squeeze_void_average_y
_platon_squeeze_void_average_z
_platon_squeeze_void_volume
_platon_squeeze_void_count_electrons
_platon_squeeze_void_content
1 -0.022 -0.015 -0.001 3964 494 ' '
